data_4129297
loop_
_publ_author_name
'Kinoshita, Shota'
'Watase, Seiji'
'Matsukawa, Kimihiro'
'Kaneko, Yoshiro'

_publ_section_title
;
 Selective Synthesis of cis-trans-cis Cyclic Tetrasiloxanes and the
 Formation of Their Two-Dimensional Layered Aggregates.
;
_journal_issue 15
_journal_name_full 'Journal of the American Chemical Society'
_journal_page_first 5061
_journal_page_last 5065
_journal_paper_doi 10.1021/jacs.5b00319
_journal_volume 137
_journal_year 2015
_chemical_formula_moiety 'C36 H76 N4 O12 Si4'
_chemical_formula_sum 'C36 H76 N4 O12 Si4'
_chemical_formula_weight 869.36
_space_group_crystal_system monoclinic
_space_group_IT_number 14
_space_group_name_Hall '-P 2ybc'
_space_group_name_H-M_alt 'P 1 21/c 1'
_atom_sites_solution_hydrogens geom
_atom_sites_solution_primary direct
_atom_sites_solution_secondary difmap
_cell_angle_alpha 90.0000
_cell_angle_beta 92.0691(7)
_cell_angle_gamma 90.0000
_cell_formula_units_Z 2
_cell_length_a 17.2620(4)
_cell_length_b 14.7551(4)
_cell_length_c 10.0083(2)
_cell_measurement_reflns_used 21077
_cell_measurement_temperature 173
_cell_measurement_theta_max 27.43
_cell_measurement_theta_min 3.00
_cell_volume 2547.48(10)
_computing_cell_refinement 'RAPID AUTO'
_computing_data_collection 'RAPID AUTO (Rigaku, ????)'
_computing_data_reduction 'RAPID AUTO'
_computing_molecular_graphics 'CrystalStructure 4.1'
_computing_publication_material 'CrystalStructure 4.1 (Rigaku, 2014)'
_computing_structure_refinement 'CRYSTALS (Carruthers, et al., 1999)'
_computing_structure_solution 'DIRDIF99-PATTY (Gould, et al., 1999)'
_diffrn_ambient_temperature 173
_diffrn_detector_area_resol_mean 10.000
_diffrn_measured_fraction_theta_full 0.998
_diffrn_measured_fraction_theta_max 0.998
_diffrn_measurement_device_type 'Rigaku R-AXIS RAPID'
_diffrn_measurement_method \w
_diffrn_radiation_type 'Mo K\a'
_diffrn_radiation_wavelength 0.71075
_diffrn_reflns_av_R_equivalents 0.0771
_diffrn_reflns_limit_h_max 22
_diffrn_reflns_limit_h_min -22
_diffrn_reflns_limit_k_max 19
_diffrn_reflns_limit_k_min -19
_diffrn_reflns_limit_l_max 12
_diffrn_reflns_limit_l_min -12
_diffrn_reflns_number 40384
_diffrn_reflns_theta_full 27.45
_diffrn_reflns_theta_max 27.45
_diffrn_reflns_theta_min 3.003
_diffrn_standards_number 0
_exptl_absorpt_coefficient_mu 0.170
_exptl_absorpt_correction_T_max 0.986
_exptl_absorpt_correction_T_min 0.833
_exptl_absorpt_correction_type multi-scan
_exptl_absorpt_process_details 'ABSCOR (Rigaku, 1995)'
_exptl_crystal_colour colorless
_exptl_crystal_density_diffrn 1.133
_exptl_crystal_density_method 'not measured'
_exptl_crystal_description block
_exptl_crystal_F_000 944.00
_exptl_crystal_size_max 0.200
_exptl_crystal_size_mid 0.100
_exptl_crystal_size_min 0.080
_refine_diff_density_max 1.480
_refine_diff_density_min -0.412
_refine_ls_extinction_method none
_refine_ls_goodness_of_fit_ref 1.346
_refine_ls_hydrogen_treatment constr
_refine_ls_number_parameters 291
_refine_ls_number_reflns 2940
_refine_ls_R_factor_gt 0.0834
_refine_ls_shift/su_max 0.000
_refine_ls_structure_factor_coef Fsqd
_refine_ls_weighting_details 'w = 1/[0.0070Fo^2^ + 1.0000\s(Fo^2^)]/(4Fo^2^)'
_refine_ls_weighting_scheme calc
_refine_ls_wR_factor_ref 0.2491
_reflns_number_gt 2940
_reflns_number_total 5810
_reflns_threshold_expression F^2^>2.7\s(F^2^)
_cod_data_source_file ja5b00319_si_001.cif
_cod_data_source_block Boc-CYTS
_cod_original_cell_volume 2547.46(11)
_cod_database_code 4129297

loop_
_symmetry_equiv_pos_site_id
_space_group_symop_operation_xyz
1 +X,+Y,+Z
2 -X,1/2+Y,1/2-Z
3 -X,-Y,-Z
4 +X,1/2-Y,1/2+Z

loop_
_atom_site_label
_atom_site_type_symbol
_atom_site_fract_x
_atom_site_fract_y
_atom_site_fract_z
_atom_site_U_iso_or_equiv
_atom_site_adp_type
_atom_site_occupancy
_atom_site_site_symmetry_multiplicity
_atom_site_calc_flag
_atom_site_refinement_flags
Si1 Si 1.00381(8) 1.15077(10) 0.47037(15) 0.0382(4) Uani 1 4 d .
Si2 Si 0.92454(8) 0.98748(10) 0.31645(14) 0.0360(4) Uani 1 4 d .
O1 O 1.02775(19) 1.0920(2) 0.5991(3) 0.0425(10) Uani 1 4 d .
O2 O 0.9544(2) 1.0871(2) 0.3657(4) 0.0446(11) Uani 1 4 d .
O3 O 0.69736(19) 1.2633(3) 0.3879(3) 0.0412(11) Uani 1 4 d .
O4 O 0.61090(17) 1.2080(2) 0.5348(3) 0.0374(10) Uani 1 4 d .
O5 O 0.6967(2) 0.7070(3) 0.4731(4) 0.0526(13) Uani 1 4 d .
O6 O 0.6695(2) 0.6305(2) 0.2821(4) 0.0501(12) Uani 1 4 d .
N1 N 0.7255(2) 1.2596(3) 0.6090(4) 0.0348(12) Uani 1 4 d .
N2 N 0.6787(2) 0.7786(3) 0.2747(5) 0.0360(11) Uani 1 4 d .
C1 C 1.0904(3) 1.1946(4) 0.3861(6) 0.0546(18) Uani 1 4 d .
C2 C 0.9385(3) 1.2437(4) 0.5240(6) 0.0467(16) Uani 1 4 d .
C3 C 0.8590(3) 1.2125(3) 0.5622(5) 0.0365(14) Uani 1 4 d .
C4 C 0.8051(3) 1.2895(4) 0.5980(5) 0.0348(14) Uani 1 4 d .
C5 C 0.6797(3) 1.2455(3) 0.5011(5) 0.0324(13) Uani 1 4 d .
C6 C 0.5503(3) 1.1881(4) 0.4327(5) 0.0420(15) Uani 1 4 d .
C7 C 0.5777(4) 1.1186(5) 0.3358(6) 0.075(2) Uani 1 4 d .
C8 C 0.4857(3) 1.1483(5) 0.5176(5) 0.0493(17) Uani 1 4 d .
C9 C 0.5232(3) 1.2757(5) 0.3666(7) 0.067(2) Uani 1 4 d .
C10 C 0.9470(4) 0.9737(4) 0.1418(6) 0.0586(19) Uani 1 4 d .
C11 C 0.8191(3) 0.9747(3) 0.3436(5) 0.0396(14) Uani 1 4 d .
C12 C 0.7884(3) 0.8833(4) 0.2984(5) 0.0404(15) Uani 1 4 d .
C13 C 0.7026(3) 0.8663(3) 0.3212(5) 0.0397(15) Uani 1 4 d .
C14 C 0.6838(3) 0.7058(3) 0.3561(6) 0.0390(15) Uani 1 4 d .
C15 C 0.6832(4) 0.5402(4) 0.3401(6) 0.0544(18) Uani 1 4 d .
C16 C 0.6650(5) 0.4787(4) 0.2227(7) 0.086(3) Uani 1 4 d .
C17 C 0.7643(4) 0.5312(5) 0.3892(9) 0.089(3) Uani 1 4 d .
C18 C 0.6308(5) 0.5200(5) 0.4512(7) 0.080(3) Uani 1 4 d .
H1 H 1.1199 1.23433 0.44767 0.0658 Uiso 1 4 calc R
H2 H 1.07399 1.2288 0.30611 0.0658 Uiso 1 4 calc R
H3 H 1.12304 1.14357 0.36047 0.0658 Uiso 1 4 calc R
H4 H 0.96375 1.27605 0.60053 0.0560 Uiso 1 4 calc R
H5 H 0.93225 1.28744 0.44939 0.0559 Uiso 1 4 calc R
H6 H 0.8346 1.17746 0.48746 0.0437 Uiso 1 4 calc R
H7 H 0.86488 1.17139 0.64007 0.0439 Uiso 1 4 calc R
H8 H 0.82376 1.31689 0.68349 0.0416 Uiso 1 4 calc R
H9 H 0.80708 1.33669 0.52789 0.0416 Uiso 1 4 calc R
H10 H 0.7071 1.25158 0.68907 0.0420 Uiso 1 4 calc R
H11 H 0.59451 1.06399 0.38454 0.0901 Uiso 1 4 calc R
H12 H 0.6212 1.14319 0.28712 0.0901 Uiso 1 4 calc R
H13 H 0.53514 1.1032 0.2724 0.0900 Uiso 1 4 calc R
H14 H 0.46801 1.19425 0.58028 0.0590 Uiso 1 4 calc R
H15 H 0.50564 1.09564 0.56755 0.0592 Uiso 1 4 calc R
H16 H 0.44217 1.12959 0.45827 0.0591 Uiso 1 4 calc R
H17 H 0.46929 1.26975 0.33392 0.0806 Uiso 1 4 calc R
H18 H 0.55627 1.28883 0.29134 0.0806 Uiso 1 4 calc R
H19 H 0.52733 1.3253 0.43163 0.0808 Uiso 1 4 calc R
H20 H 0.93099 0.91331 0.11065 0.0708 Uiso 1 4 calc R
H21 H 1.00287 0.98098 0.13156 0.0708 Uiso 1 4 calc R
H22 H 0.91907 1.01991 0.08877 0.0709 Uiso 1 4 calc R
H23 H 0.80969 0.98247 0.43987 0.0476 Uiso 1 4 calc R
H24 H 0.79035 1.0229 0.29406 0.0476 Uiso 1 4 calc R
H25 H 0.81876 0.83555 0.34586 0.0486 Uiso 1 4 calc R
H26 H 0.7971 0.87666 0.20169 0.0485 Uiso 1 4 calc R
H27 H 0.69313 0.87139 0.41792 0.0479 Uiso 1 4 calc R
H28 H 0.67135 0.91341 0.27379 0.0477 Uiso 1 4 calc R
H29 H 0.66048 0.77243 0.1919 0.0431 Uiso 1 4 calc R
H30 H 0.67199 0.4152 0.24941 0.1029 Uiso 1 4 calc R
H31 H 0.70031 0.49303 0.15107 0.1031 Uiso 1 4 calc R
H32 H 0.61138 0.4883 0.19052 0.1031 Uiso 1 4 calc R
H33 H 0.77398 0.57296 0.46412 0.1068 Uiso 1 4 calc R
H34 H 0.79837 0.54656 0.31635 0.1069 Uiso 1 4 calc R
H35 H 0.77469 0.46895 0.41886 0.1068 Uiso 1 4 calc R
H36 H 0.64773 0.55264 0.53239 0.0959 Uiso 1 4 calc R
H37 H 0.63045 0.4547 0.4694 0.0958 Uiso 1 4 calc R
H38 H 0.57851 0.53974 0.42334 0.0958 Uiso 1 4 calc R

loop_
_atom_site_aniso_label
_atom_site_aniso_U_11
_atom_site_aniso_U_22
_atom_site_aniso_U_33
_atom_site_aniso_U_12
_atom_site_aniso_U_13
_atom_site_aniso_U_23
Si1 0.0322(8) 0.0318(8) 0.0507(10) -0.0035(6) 0.0008(7) 0.0036(6)
Si2 0.0356(8) 0.0351(8) 0.0376(8) -0.0021(6) 0.0037(6) 0.0004(6)
O1 0.0387(19) 0.044(2) 0.044(2) -0.0032(16) -0.0011(15) -0.0004(17)
O2 0.048(2) 0.034(2) 0.052(2) -0.0067(17) -0.0049(17) 0.0003(17)
O3 0.043(2) 0.056(3) 0.0249(19) -0.0066(17) 0.0038(15) 0.0067(16)
O4 0.0281(18) 0.055(2) 0.0290(18) -0.0039(15) -0.0005(14) 0.0072(15)
O5 0.085(3) 0.042(2) 0.030(2) -0.007(2) -0.006(2) -0.0030(16)
O6 0.077(3) 0.029(2) 0.042(2) -0.0040(18) -0.0163(19) -0.0019(17)
N1 0.030(2) 0.049(3) 0.026(2) -0.0019(19) 0.0070(18) -0.0004(19)
N2 0.037(2) 0.030(2) 0.041(2) -0.0049(17) -0.0052(18) -0.0007(19)
C1 0.050(3) 0.046(4) 0.068(4) -0.006(3) 0.013(3) 0.006(3)
C2 0.042(3) 0.036(3) 0.063(4) -0.011(2) -0.002(3) -0.001(3)
C3 0.033(3) 0.036(3) 0.041(3) 0.000(2) 0.004(2) 0.003(2)
C4 0.034(3) 0.037(3) 0.033(3) -0.001(2) -0.001(2) -0.001(2)
C5 0.033(2) 0.034(3) 0.030(3) 0.001(2) 0.000(2) 0.002(2)
C6 0.035(3) 0.056(3) 0.035(3) -0.011(3) -0.000(2) -0.003(3)
C7 0.082(5) 0.085(5) 0.058(4) -0.044(4) 0.027(3) -0.027(4)
C8 0.033(3) 0.076(4) 0.039(3) -0.013(3) 0.000(2) 0.010(3)
C9 0.041(3) 0.091(5) 0.070(4) -0.014(3) -0.010(3) 0.038(4)
C10 0.070(4) 0.056(4) 0.051(3) -0.001(3) 0.019(3) 0.006(3)
C11 0.040(3) 0.032(3) 0.047(3) -0.005(2) 0.005(2) -0.005(2)
C12 0.035(3) 0.037(3) 0.048(3) -0.001(2) -0.001(2) 0.002(3)
C13 0.038(3) 0.031(3) 0.051(3) -0.002(2) 0.003(2) -0.004(2)
C14 0.041(3) 0.033(3) 0.043(3) -0.002(2) -0.004(2) -0.005(2)
C15 0.085(4) 0.029(3) 0.049(3) -0.000(3) -0.005(3) 0.007(3)
C16 0.151(8) 0.033(4) 0.073(5) -0.005(4) -0.019(5) -0.006(3)
C17 0.092(6) 0.057(5) 0.119(7) 0.013(4) -0.014(5) 0.015(5)
C18 0.116(6) 0.046(4) 0.077(5) -0.020(4) 0.009(4) 0.006(4)

loop_
_atom_type_symbol
_atom_type_description
_atom_type_scat_dispersion_real
_atom_type_scat_dispersion_imag
_atom_type_scat_source
C C 0.0033 0.0016
;
International Tables for Crystallography
(Vol. C, Tables 4.2.6.8 and 6.1.1.4)
;
H H 0.0000 0.0000
;
International Tables for Crystallography
(Vol. C, Table 6.1.1.4)
;
N N 0.0061 0.0033
;
International Tables for Crystallography
(Vol. C, Tables 4.2.6.8 and 6.1.1.4)
;
O O 0.0106 0.0060
;
International Tables for Crystallography
(Vol. C, Tables 4.2.6.8 and 6.1.1.4)
;
Si Si 0.0817 0.0704
;
International Tables for Crystallography
(Vol. C, Tables 4.2.6.8 and 6.1.1.4)
;

loop_
_geom_angle_atom_site_label_1
_geom_angle_atom_site_label_2
_geom_angle_atom_site_label_3
_geom_angle
_geom_angle_publ_flag
_geom_angle_site_symmetry_1
_geom_angle_site_symmetry_3
O1 Si1 O2 108.7(2) yes . .
O1 Si1 C1 111.5(2) yes . .
O1 Si1 C2 108.0(2) yes . .
O2 Si1 C1 108.7(2) yes . .
O2 Si1 C2 107.6(2) yes . .
C1 Si1 C2 112.3(3) yes . .
O1 Si2 O2 109.86(19) yes 3_776 .
O1 Si2 C10 107.1(2) yes 3_776 .
O1 Si2 C11 109.1(2) yes 3_776 .
O2 Si2 C10 108.5(3) yes . .
O2 Si2 C11 110.4(2) yes . .
C10 Si2 C11 111.9(3) yes . .
Si1 O1 Si2 155.7(2) yes . 3_776
Si1 O2 Si2 150.4(3) yes . .
C5 O4 C6 121.0(4) yes . .
C14 O6 C15 120.3(4) yes . .
C4 N1 C5 121.4(4) yes . .
C13 N2 C14 120.8(4) yes . .
Si1 C2 C3 114.4(4) yes . .
C2 C3 C4 113.6(4) yes . .
N1 C4 C3 112.4(4) yes . .
O3 C5 O4 124.7(4) yes . .
O3 C5 N1 124.2(4) yes . .
O4 C5 N1 111.1(4) yes . .
O4 C6 C7 110.8(4) yes . .
O4 C6 C8 101.8(4) yes . .
O4 C6 C9 109.5(5) yes . .
C7 C6 C8 110.3(5) yes . .
C7 C6 C9 113.6(5) yes . .
C8 C6 C9 110.3(4) yes . .
Si2 C11 C12 112.4(3) yes . .
C11 C12 C13 115.7(4) yes . .
N2 C13 C12 111.7(4) yes . .
O5 C14 O6 125.4(5) yes . .
O5 C14 N2 126.2(5) yes . .
O6 C14 N2 108.4(4) yes . .
O6 C15 C16 102.2(5) yes . .
O6 C15 C17 110.6(5) yes . .
O6 C15 C18 112.6(5) yes . .
C16 C15 C17 112.0(6) yes . .
C16 C15 C18 110.3(6) yes . .
C17 C15 C18 109.2(6) yes . .
C4 N1 H10 118.921 no . .
C5 N1 H10 119.653 no . .
C13 N2 H29 119.293 no . .
C14 N2 H29 119.919 no . .
Si1 C1 H1 109.365 no . .
Si1 C1 H2 109.688 no . .
Si1 C1 H3 109.362 no . .
H1 C1 H2 109.469 no . .
H1 C1 H3 109.473 no . .
H2 C1 H3 109.469 no . .
Si1 C2 H4 108.861 no . .
Si1 C2 H5 108.216 no . .
C3 C2 H4 109.283 no . .
C3 C2 H5 108.302 no . .
H4 C2 H5 107.592 no . .
C2 C3 H6 109.483 no . .
C2 C3 H7 108.476 no . .
C4 C3 H6 108.770 no . .
C4 C3 H7 108.595 no . .
H6 C3 H7 107.703 no . .
N1 C4 H8 109.689 no . .
N1 C4 H9 108.910 no . .
C3 C4 H8 109.104 no . .
C3 C4 H9 108.819 no . .
H8 C4 H9 107.855 no . .
C6 C7 H11 109.590 no . .
C6 C7 H12 109.475 no . .
C6 C7 H13 109.336 no . .
H11 C7 H12 109.476 no . .
H11 C7 H13 109.483 no . .
H12 C7 H13 109.467 no . .
C6 C8 H14 109.727 no . .
C6 C8 H15 109.554 no . .
C6 C8 H16 109.129 no . .
H14 C8 H15 109.471 no . .
H14 C8 H16 109.467 no . .
H15 C8 H16 109.478 no . .
C6 C9 H17 110.044 no . .
C6 C9 H18 108.931 no . .
C6 C9 H19 109.438 no . .
H17 C9 H18 109.474 no . .
H17 C9 H19 109.475 no . .
H18 C9 H19 109.463 no . .
Si2 C10 H20 109.935 no . .
Si2 C10 H21 109.470 no . .
Si2 C10 H22 109.012 no . .
H20 C10 H21 109.473 no . .
H20 C10 H22 109.472 no . .
H21 C10 H22 109.465 no . .
Si2 C11 H23 109.009 no . .
Si2 C11 H24 109.226 no . .
C12 C11 H23 109.063 no . .
C12 C11 H24 109.111 no . .
H23 C11 H24 107.876 no . .
C11 C12 H25 108.505 no . .
C11 C12 H26 108.454 no . .
C13 C12 H25 108.148 no . .
C13 C12 H26 108.223 no . .
H25 C12 H26 107.529 no . .
N2 C13 H27 109.345 no . .
N2 C13 H28 109.470 no . .
C12 C13 H27 109.156 no . .
C12 C13 H28 109.072 no . .
H27 C13 H28 108.044 no . .
C15 C16 H30 109.998 no . .
C15 C16 H31 108.793 no . .
C15 C16 H32 109.621 no . .
H30 C16 H31 109.467 no . .
H30 C16 H32 109.469 no . .
H31 C16 H32 109.477 no . .
C15 C17 H33 109.449 no . .
C15 C17 H34 108.649 no . .
C15 C17 H35 110.305 no . .
H33 C17 H34 109.472 no . .
H33 C17 H35 109.470 no . .
H34 C17 H35 109.477 no . .
C15 C18 H36 110.476 no . .
C15 C18 H37 110.109 no . .
C15 C18 H38 107.817 no . .
H36 C18 H37 109.467 no . .
H36 C18 H38 109.470 no . .
H37 C18 H38 109.475 no . .

loop_
_geom_bond_atom_site_label_1
_geom_bond_atom_site_label_2
_geom_bond_distance
_geom_bond_publ_flag
_geom_bond_site_symmetry_2
Si1 O1 1.595(4) yes .
Si1 O2 1.625(4) yes .
Si1 C1 1.858(6) yes .
Si1 C2 1.866(6) yes .
Si2 O1 1.648(4) yes 3_776
Si2 O2 1.629(4) yes .
Si2 C10 1.815(6) yes .
Si2 C11 1.860(5) yes .
O3 C5 1.212(6) yes .
O4 C5 1.363(6) yes .
O4 C6 1.465(6) yes .
O5 C14 1.184(7) yes .
O6 C14 1.353(6) yes .
O6 C15 1.470(7) yes .
N1 C4 1.452(6) yes .
N1 C5 1.332(6) yes .
N2 C13 1.431(6) yes .
N2 C14 1.350(7) yes .
C2 C3 1.510(7) yes .
C3 C4 1.519(7) yes .
C6 C7 1.499(9) yes .
C6 C8 1.543(7) yes .
C6 C9 1.519(9) yes .
C11 C12 1.511(7) yes .
C12 C13 1.527(7) yes .
C15 C16 1.509(9) yes .
C15 C17 1.472(10) yes .
C15 C18 1.489(10) yes .
N1 H10 0.880 no .
N2 H29 0.880 no .
C1 H1 0.980 no .
C1 H2 0.980 no .
C1 H3 0.980 no .
C2 H4 0.990 no .
C2 H5 0.990 no .
C3 H6 0.990 no .
C3 H7 0.990 no .
C4 H8 0.990 no .
C4 H9 0.990 no .
C7 H11 0.980 no .
C7 H12 0.980 no .
C7 H13 0.980 no .
C8 H14 0.980 no .
C8 H15 0.980 no .
C8 H16 0.980 no .
C9 H17 0.980 no .
C9 H18 0.980 no .
C9 H19 0.980 no .
C10 H20 0.980 no .
C10 H21 0.980 no .
C10 H22 0.980 no .
C11 H23 0.990 no .
C11 H24 0.990 no .
C12 H25 0.990 no .
C12 H26 0.990 no .
C13 H27 0.990 no .
C13 H28 0.990 no .
C16 H30 0.980 no .
C16 H31 0.980 no .
C16 H32 0.980 no .
C17 H33 0.980 no .
C17 H34 0.980 no .
C17 H35 0.980 no .
C18 H36 0.980 no .
C18 H37 0.980 no .
C18 H38 0.980 no .

loop_
_geom_contact_atom_site_label_1
_geom_contact_atom_site_label_2
_geom_contact_distance
_geom_contact_publ_flag
_geom_contact_site_symmetry_2
O1 O1 3.476(5) no 3_776
O1 C3 3.422(6) no .
O1 C12 3.321(6) no 3_776
O2 C3 3.199(6) no .
O3 C3 3.322(6) no .
O3 C4 2.783(6) no .
O3 C6 2.821(6) no .
O3 C7 3.003(8) no .
O3 C9 3.011(7) no .
O4 C4 3.596(5) no .
O5 C12 3.539(6) no .
O5 C13 2.803(6) no .
O5 C15 2.804(7) no .
O5 C17 2.977(9) no .
O5 C18 2.991(8) no .
O6 C13 3.545(6) no .
N2 C15 3.579(7) no .
C3 C5 3.170(7) no .
C5 C7 3.022(9) no .
C5 C9 3.007(8) no .
C10 C12 3.470(8) no .
C12 C14 3.245(7) no .
C14 C17 2.940(9) no .
C14 C18 3.053(9) no .
O3 N1 2.870(5) no 4_574
O3 C4 3.589(6) no 4_574
O4 C16 3.445(8) no 4_565
O5 N2 3.053(6) no 4_565
N1 O3 2.870(5) no 4_575
N2 O5 3.053(6) no 4_564
C4 O3 3.589(6) no 4_575
C10 C10 3.520(9) no 3_775
C16 O4 3.445(8) no 4_564
Si1 H6 2.9584 no .
Si1 H7 3.0038 no .
Si1 H25 3.5210 no 3_776
Si2 H25 2.9129 no .
Si2 H26 2.9411 no .
O1 H1 3.0680 no .
O1 H3 3.0449 no .
O1 H4 2.9324 no .
O1 H7 3.0869 no .
O1 H20 2.9672 no 3_776
O1 H21 2.9680 no 3_776
O1 H23 3.0515 no 3_776
O1 H25 2.8917 no 3_776
O1 H26 3.5911 no 3_776
O2 H2 3.0121 no .
O2 H3 3.0294 no .
O2 H5 3.0993 no .
O2 H6 2.7788 no .
O2 H7 3.4324 no .
O2 H21 2.9641 no .
O2 H22 2.9862 no .
O2 H23 3.0518 no .
O2 H24 3.0478 no .
O3 H6 2.8350 no .
O3 H9 2.5558 no .
O3 H10 3.0175 no .
O3 H11 3.4342 no .
O3 H12 2.4060 no .
O3 H18 2.6150 no .
O3 H19 3.1204 no .
O4 H10 2.3174 no .
O4 H11 2.6128 no .
O4 H12 2.6687 no .
O4 H13 3.2787 no .
O4 H14 2.5326 no .
O4 H15 2.4904 no .
O4 H16 3.2013 no .
O4 H17 3.2389 no .
O4 H18 2.8426 no .
O4 H19 2.4562 no .
O5 H1 3.3488 no 3_776
O5 H25 3.1379 no .
O5 H27 2.4876 no .
O5 H29 3.0190 no .
O5 H33 2.3889 no .
O5 H34 3.3677 no .
O5 H36 2.5087 no .
O5 H38 3.2299 no .
O6 H29 2.2832 no .
O6 H30 3.1941 no .
O6 H31 2.4832 no .
O6 H32 2.4864 no .
O6 H33 2.6565 no .
O6 H34 2.5585 no .
O6 H35 3.2673 no .
O6 H36 2.7940 no .
O6 H37 3.2849 no .
O6 H38 2.5339 no .
N1 H6 2.5817 no .
N1 H7 2.7440 no .
N2 H25 2.6335 no .
N2 H26 2.6290 no .
C1 H4 3.3416 no .
C1 H5 3.1391 no .
C1 H23 3.5517 no 3_776
C1 H25 3.0900 no 3_776
C2 H1 3.2527 no .
C2 H2 3.2622 no .
C2 H8 2.8046 no .
C2 H9 2.6529 no .
C3 H10 3.0097 no .
C4 H4 2.7444 no .
C4 H5 2.6949 no .
C5 H6 2.8640 no .
C5 H8 3.2095 no .
C5 H9 2.5839 no .
C5 H11 3.2510 no .
C5 H12 2.7795 no .
C5 H18 3.0052 no .
C5 H19 2.9420 no .
C7 H14 3.3392 no .
C7 H15 2.6920 no .
C7 H16 2.6846 no .
C7 H17 2.9111 no .
C7 H18 2.5756 no .
C7 H19 3.3224 no .
C7 H28 3.4981 no .
C8 H11 2.6514 no .
C8 H12 3.3447 no .
C8 H13 2.7099 no .
C8 H17 2.5752 no .
C8 H18 3.3331 no .
C8 H19 2.8499 no .
C9 H11 3.3600 no .
C9 H12 2.7226 no .
C9 H13 2.7248 no .
C9 H14 2.6599 no .
C9 H15 3.3528 no .
C9 H16 2.7463 no .
C10 H24 3.2335 no .
C10 H26 3.0352 no .
C11 H3 3.5501 no 3_776
C11 H6 3.3274 no .
C11 H20 3.2109 no .
C11 H22 3.2007 no .
C11 H27 2.7785 no .
C11 H28 2.7711 no .
C12 H1 3.4190 no 3_776
C12 H20 3.1818 no .
C12 H29 2.9183 no .
C13 H11 3.5318 no .
C13 H23 2.7584 no .
C13 H24 2.7818 no .
C14 H25 3.0208 no .
C14 H26 3.5766 no .
C14 H27 2.5248 no .
C14 H28 3.1779 no .
C14 H33 2.7040 no .
C14 H34 3.1058 no .
C14 H36 2.9469 no .
C14 H38 3.1374 no .
C16 H33 3.3142 no .
C16 H34 2.6503 no .
C16 H35 2.6815 no .
C16 H36 3.3101 no .
C16 H37 2.5857 no .
C16 H38 2.7007 no .
C17 H30 2.6954 no .
C17 H31 2.6510 no .
C17 H32 3.3080 no .
C17 H36 2.5316 no .
C17 H37 2.7183 no .
C17 H38 3.2396 no .
C18 H30 2.6604 no .
C18 H31 3.2986 no .
C18 H32 2.6599 no .
C18 H33 2.5908 no .
C18 H34 3.2593 no .
C18 H35 2.6262 no .
H1 H4 3.2067 no .
H1 H5 3.3333 no .
H1 H23 3.5886 no 3_776
H1 H25 2.5092 no 3_776
H1 H33 3.4790 no 3_776
H2 H5 3.0074 no .
H3 H23 2.9381 no 3_776
H3 H25 3.0870 no 3_776
H4 H6 2.8609 no .
H4 H7 2.3458 no .
H4 H8 2.6527 no .
H4 H9 2.9157 no .
H5 H6 2.3804 no .
H5 H7 2.8437 no .
H5 H8 3.0826 no .
H5 H9 2.4365 no .
H6 H8 2.8536 no .
H6 H9 2.4338 no .
H6 H10 3.2299 no .
H6 H23 2.9453 no .
H6 H24 3.0699 no .
H7 H8 2.3074 no .
H7 H9 2.8502 no .
H7 H10 3.0257 no .
H7 H23 3.5433 no .
H8 H10 2.2350 no .
H9 H10 2.7127 no .
H11 H14 3.5509 no .
H11 H15 2.4757 no .
H11 H16 2.9218 no .
H11 H18 3.5025 no .
H11 H24 3.5829 no .
H11 H27 3.3233 no .
H11 H28 2.8338 no .
H12 H15 3.5711 no .
H12 H16 3.5927 no .
H12 H17 3.2667 no .
H12 H18 2.4247 no .
H12 H19 3.4795 no .
H12 H24 3.4156 no .
H12 H28 3.5029 no .
H13 H14 3.5917 no .
H13 H15 3.0176 no .
H13 H16 2.5305 no .
H13 H17 2.7858 no .
H13 H18 2.7688 no .
H14 H17 2.7064 no .
H14 H18 3.5985 no .
H14 H19 2.6666 no .
H15 H17 3.5149 no .
H16 H17 2.4672 no .
H16 H18 3.5254 no .
H16 H19 3.2557 no .
H20 H24 3.4928 no .
H20 H25 3.3076 no .
H20 H26 2.5722 no .
H22 H24 3.0806 no .
H22 H26 3.2171 no .
H23 H25 2.3706 no .
H23 H26 2.8512 no .
H23 H27 2.5983 no .
H23 H28 3.0360 no .
H24 H25 2.8518 no .
H24 H26 2.3520 no .
H24 H27 3.0824 no .
H24 H28 2.6155 no .
H25 H27 2.3697 no .
H25 H28 2.8605 no .
H25 H29 3.2253 no .
H26 H27 2.8620 no .
H26 H28 2.3748 no .
H26 H29 2.8142 no .
H27 H29 2.7340 no .
H28 H29 2.2412 no .
H30 H33 3.5864 no .
H30 H34 2.9765 no .
H30 H35 2.5359 no .
H30 H36 3.5206 no .
H30 H37 2.4115 no .
H30 H38 3.0354 no .
H31 H33 3.5407 no .
H31 H34 2.4542 no .
H31 H35 2.9511 no .
H31 H37 3.4931 no .
H31 H38 3.5686 no .
H32 H34 3.5285 no .
H32 H35 3.5757 no .
H32 H36 3.5842 no .
H32 H37 2.8422 no .
H32 H38 2.5344 no .
H33 H36 2.3267 no .
H33 H37 3.0324 no .
H33 H38 3.4195 no .
H34 H36 3.4425 no .
H34 H37 3.5925 no .
H35 H36 2.7926 no .
H35 H37 2.5672 no .
H35 H38 3.5457 no .
O1 H2 3.4358 no 4_575
O2 H4 3.3430 no 4_574
O2 H8 3.1817 no 4_574
O3 H8 3.2662 no 4_574
O3 H10 2.0152 no 4_574
O3 H30 2.6638 no 1_565
O3 H35 3.3255 no 1_565
O3 H37 3.1695 no 1_565
O4 H12 3.3462 no 4_575
O4 H18 2.7677 no 4_575
O4 H30 2.9781 no 4_565
O4 H31 3.5225 no 4_565
O4 H32 3.2895 no 4_565
O5 H14 3.2228 no 3_676
O5 H16 3.4863 no 3_676
O5 H17 3.5305 no 3_676
O5 H26 3.0781 no 4_565
O5 H28 3.5361 no 4_565
O5 H29 2.3195 no 4_565
O6 H13 3.5776 no 2_645
O6 H16 3.0276 no 2_645
O6 H17 3.3327 no 2_645
N1 H12 2.9502 no 4_575
N1 H18 3.5713 no 4_575
N1 H30 3.0940 no 4_565
N1 H37 3.5725 no 1_565
N2 H14 2.9910 no 3_676
N2 H17 2.7428 no 2_645
N2 H36 3.5029 no 4_564
C1 H4 3.5617 no 4_574
C1 H20 3.2488 no 2_755
C1 H25 3.5272 no 2_755
C1 H26 3.4478 no 2_755
C1 H34 3.5840 no 2_755
C2 H22 3.5657 no 4_575
C4 H22 3.4352 no 4_575
C4 H24 3.4085 no 4_575
C4 H35 3.2302 no 1_565
C5 H10 3.1754 no 4_574
C5 H12 3.4818 no 4_575
C5 H30 3.5509 no 1_565
C5 H30 3.4408 no 4_565
C5 H37 3.2147 no 1_565
C7 H10 3.3250 no 4_574
C8 H11 3.5757 no 3_676
C8 H17 3.4105 no 4_575
C8 H18 3.1003 no 4_575
C8 H27 3.1894 no 3_676
C8 H28 3.5981 no 3_676
C8 H32 3.5306 no 2_655
C8 H32 3.3905 no 4_565
C9 H14 3.0199 no 4_574
C9 H15 3.5479 no 4_574
C9 H29 3.2047 no 2_655
C9 H30 3.5243 no 1_565
C9 H37 3.3644 no 1_565
C10 H5 3.5874 no 2_745
C10 H21 2.9755 no 3_775
C10 H22 3.3268 no 3_775
C10 H33 3.4883 no 4_564
C11 H8 3.4700 no 4_574
C12 H2 3.4813 no 2_745
C12 H33 3.4076 no 4_564
C13 H14 3.2633 no 3_676
C13 H16 3.3932 no 3_676
C13 H17 3.5928 no 2_645
C13 H36 3.2380 no 4_564
C14 H14 3.0931 no 3_676
C14 H17 3.3355 no 2_645
C14 H29 3.4144 no 4_565
C16 H10 3.4927 no 4_564
C16 H15 3.2976 no 4_564
C16 H16 3.3796 no 2_645
C16 H18 3.4549 no 1_545
C17 H9 3.2612 no 1_545
C17 H22 3.3633 no 4_565
C17 H26 3.4381 no 4_565
C18 H19 3.3844 no 1_545
C18 H28 3.4228 no 4_565
H1 H20 2.8372 no 2_755
H1 H25 3.4938 no 2_755
H1 H26 2.9753 no 2_755
H2 O1 3.4358 no 4_574
H2 C12 3.4813 no 2_755
H2 H4 2.7526 no 4_574
H2 H20 2.8493 no 2_755
H2 H25 2.9026 no 2_755
H2 H26 3.1193 no 2_755
H3 H34 2.6822 no 2_755
H4 O2 3.3430 no 4_575
H4 C1 3.5617 no 4_575
H4 H2 2.7526 no 4_575
H4 H20 3.4853 no 2_755
H4 H22 3.1090 no 4_575
H5 C10 3.5874 no 2_755
H5 H7 3.3234 no 4_574
H5 H8 3.5495 no 4_574
H5 H20 3.0799 no 2_755
H5 H21 3.1830 no 2_755
H5 H22 3.1782 no 4_575
H6 H8 3.0423 no 4_574
H7 H5 3.3234 no 4_575
H8 O2 3.1817 no 4_575
H8 O3 3.2662 no 4_575
H8 C11 3.4700 no 4_575
H8 H5 3.5495 no 4_575
H8 H6 3.0423 no 4_575
H8 H22 3.0849 no 4_575
H8 H24 2.6817 no 4_575
H8 H35 3.5502 no 1_565
H9 C17 3.2612 no 1_565
H9 H22 2.9155 no 4_575
H9 H24 3.3952 no 4_575
H9 H33 3.5862 no 1_565
H9 H35 2.2951 no 1_565
H9 H37 3.5415 no 1_565
H10 O3 2.0152 no 4_575
H10 C5 3.1754 no 4_575
H10 C7 3.3250 no 4_575
H10 C16 3.4927 no 4_565
H10 H12 2.3828 no 4_575
H10 H18 2.8939 no 4_575
H10 H30 2.6104 no 4_565
H11 C8 3.5757 no 3_676
H11 H15 2.9709 no 3_676
H11 H16 3.3326 no 3_676
H11 H31 3.2874 no 4_565
H11 H32 3.1613 no 4_565
H12 O4 3.3462 no 4_574
H12 N1 2.9502 no 4_574
H12 C5 3.4818 no 4_574
H12 H10 2.3828 no 4_574
H12 H37 3.5014 no 4_564
H13 O6 3.5776 no 2_655
H13 H15 3.4279 no 3_676
H13 H19 3.5679 no 4_574
H13 H32 3.0784 no 2_655
H13 H38 2.8785 no 2_655
H14 O5 3.2228 no 3_676
H14 N2 2.9910 no 3_676
H14 C9 3.0199 no 4_575
H14 C13 3.2633 no 3_676
H14 C14 3.0931 no 3_676
H14 H17 2.5928 no 4_575
H14 H18 2.5716 no 4_575
H14 H27 2.9461 no 3_676
H14 H28 3.2707 no 3_676
H14 H29 3.2749 no 3_676
H15 C9 3.5479 no 4_575
H15 C16 3.2976 no 4_565
H15 H11 2.9709 no 3_676
H15 H13 3.4279 no 3_676
H15 H15 3.1325 no 3_676
H15 H16 3.4553 no 3_676
H15 H17 3.4009 no 4_575
H15 H18 2.9231 no 4_575
H15 H27 3.4737 no 3_676
H15 H28 3.4963 no 3_676
H15 H30 3.3476 no 4_565
H15 H32 3.5893 no 2_655
H15 H32 2.4936 no 4_565
H16 O5 3.4863 no 3_676
H16 O6 3.0276 no 2_655
H16 C13 3.3932 no 3_676
H16 C16 3.3796 no 2_655
H16 H11 3.3326 no 3_676
H16 H15 3.4553 no 3_676
H16 H27 2.6832 no 3_676
H16 H28 3.4370 no 3_676
H16 H29 3.1062 no 2_655
H16 H31 3.3335 no 2_655
H16 H32 2.7053 no 2_655
H17 O5 3.5305 no 3_676
H17 O6 3.3327 no 2_655
H17 N2 2.7428 no 2_655
H17 C8 3.4105 no 4_574
H17 C13 3.5928 no 2_655
H17 C14 3.3355 no 2_655
H17 H14 2.5928 no 4_574
H17 H15 3.4009 no 4_574
H17 H28 3.3705 no 2_655
H17 H29 2.2460 no 2_655
H17 H36 3.5963 no 3_676
H18 O4 2.7677 no 4_574
H18 N1 3.5713 no 4_574
H18 C8 3.1003 no 4_574
H18 C16 3.4549 no 1_565
H18 H10 2.8939 no 4_574
H18 H14 2.5716 no 4_574
H18 H15 2.9231 no 4_574
H18 H30 2.7755 no 1_565
H18 H32 3.2642 no 1_565
H18 H37 3.2620 no 1_565
H19 C18 3.3844 no 1_565
H19 H13 3.5679 no 4_575
H19 H29 3.5154 no 2_655
H19 H30 3.4132 no 1_565
H19 H36 3.5473 no 3_676
H19 H37 2.6284 no 1_565
H19 H38 3.2870 no 1_565
H19 H38 3.0987 no 3_676
H20 C1 3.2488 no 2_745
H20 H1 2.8372 no 2_745
H20 H2 2.8493 no 2_745
H20 H4 3.4853 no 2_745
H20 H5 3.0799 no 2_745
H20 H21 3.1325 no 3_775
H20 H22 3.4679 no 3_775
H20 H33 3.0415 no 4_564
H21 C10 2.9755 no 3_775
H21 H5 3.1830 no 2_745
H21 H20 3.1325 no 3_775
H21 H21 2.6908 no 3_775
H21 H22 2.6254 no 3_775
H21 H34 3.5848 no 2_755
H22 C2 3.5657 no 4_574
H22 C4 3.4352 no 4_574
H22 C10 3.3268 no 3_775
H22 C17 3.3633 no 4_564
H22 H4 3.1090 no 4_574
H22 H5 3.1782 no 4_574
H22 H8 3.0849 no 4_574
H22 H9 2.9155 no 4_574
H22 H20 3.4679 no 3_775
H22 H21 2.6254 no 3_775
H22 H22 3.4158 no 3_775
H22 H33 3.0792 no 4_564
H22 H34 3.5109 no 4_564
H22 H35 2.9706 no 4_564
H23 H31 2.9072 no 4_565
H24 C4 3.4085 no 4_574
H24 H8 2.6817 no 4_574
H24 H9 3.3952 no 4_574
H24 H33 3.5940 no 4_564
H25 C1 3.5272 no 2_745
H25 H1 3.4938 no 2_745
H25 H2 2.9026 no 2_745
H26 O5 3.0781 no 4_564
H26 C1 3.4478 no 2_745
H26 C17 3.4381 no 4_564
H26 H1 2.9753 no 2_745
H26 H2 3.1193 no 2_745
H26 H33 2.5093 no 4_564
H26 H36 3.2081 no 4_564
H27 C8 3.1894 no 3_676
H27 H14 2.9461 no 3_676
H27 H15 3.4737 no 3_676
H27 H16 2.6832 no 3_676
H27 H29 3.5286 no 4_565
H27 H31 3.0727 no 4_565
H28 O5 3.5361 no 4_564
H28 C8 3.5981 no 3_676
H28 C18 3.4228 no 4_564
H28 H14 3.2707 no 3_676
H28 H15 3.4963 no 3_676
H28 H16 3.4370 no 3_676
H28 H17 3.3705 no 2_645
H28 H36 2.4866 no 4_564
H29 O5 2.3195 no 4_564
H29 C9 3.2047 no 2_645
H29 C14 3.4144 no 4_564
H29 H14 3.2749 no 3_676
H29 H16 3.1062 no 2_645
H29 H17 2.2460 no 2_645
H29 H19 3.5154 no 2_645
H29 H27 3.5286 no 4_564
H29 H36 3.0387 no 4_564
H30 O3 2.6638 no 1_545
H30 O4 2.9781 no 4_564
H30 N1 3.0940 no 4_564
H30 C5 3.5509 no 1_545
H30 C5 3.4408 no 4_564
H30 C9 3.5243 no 1_545
H30 H10 2.6104 no 4_564
H30 H15 3.3476 no 4_564
H30 H18 2.7755 no 1_545
H30 H19 3.4132 no 1_545
H31 O4 3.5225 no 4_564
H31 H11 3.2874 no 4_564
H31 H16 3.3335 no 2_645
H31 H23 2.9072 no 4_564
H31 H27 3.0727 no 4_564
H32 O4 3.2895 no 4_564
H32 C8 3.5306 no 2_645
H32 C8 3.3905 no 4_564
H32 H11 3.1613 no 4_564
H32 H13 3.0784 no 2_645
H32 H15 3.5893 no 2_645
H32 H15 2.4936 no 4_564
H32 H16 2.7053 no 2_645
H32 H18 3.2642 no 1_545
H33 C10 3.4883 no 4_565
H33 C12 3.4076 no 4_565
H33 H9 3.5862 no 1_545
H33 H20 3.0415 no 4_565
H33 H22 3.0792 no 4_565
H33 H24 3.5940 no 4_565
H33 H26 2.5093 no 4_565
H34 C1 3.5840 no 2_745
H34 H3 2.6822 no 2_745
H34 H21 3.5848 no 2_745
H34 H22 3.5109 no 4_565
H35 O3 3.3255 no 1_545
H35 C4 3.2302 no 1_545
H35 H8 3.5502 no 1_545
H35 H9 2.2951 no 1_545
H35 H22 2.9706 no 4_565
H36 N2 3.5029 no 4_565
H36 C13 3.2380 no 4_565
H36 H17 3.5963 no 3_676
H36 H19 3.5473 no 3_676
H36 H26 3.2081 no 4_565
H36 H28 2.4866 no 4_565
H36 H29 3.0387 no 4_565
H37 O3 3.1695 no 1_545
H37 N1 3.5725 no 1_545
H37 C5 3.2147 no 1_545
H37 C9 3.3644 no 1_545
H37 H9 3.5415 no 1_545
H37 H12 3.5014 no 4_565
H37 H18 3.2620 no 1_545
H37 H19 2.6284 no 1_545
H38 H13 2.8785 no 2_645
H38 H19 3.2870 no 1_545
H38 H19 3.0987 no 3_676
H38 H38 3.3730 no 3_666

loop_
_geom_hbond_atom_site_label_D
_geom_hbond_atom_site_label_H
_geom_hbond_atom_site_label_A
_geom_hbond_site_symmetry_A
_geom_hbond_distance_DA
_geom_hbond_distance_DH
_geom_hbond_distance_HA
_geom_hbond_angle_DHA
_geom_hbond_publ_flag
N1 H10 O3 4_575 2.870(5) 0.880 2.015 163.6 no
N2 H29 O5 4_564 3.053(6) 0.880 2.319 140.9 no

loop_
_geom_torsion_atom_site_label_1
_geom_torsion_atom_site_label_2
_geom_torsion_atom_site_label_3
_geom_torsion_atom_site_label_4
_geom_torsion
_geom_torsion_publ_flag
_geom_torsion_site_symmetry_1
_geom_torsion_site_symmetry_3
_geom_torsion_site_symmetry_4
O1 Si1 O2 Si2 -12.9(6) no . . .
O2 Si1 O1 Si2 70.3(6) no . . 3_776
C1 Si1 O1 Si2 -49.5(6) no . . 3_776
O1 Si1 C2 C3 -70.7(4) no . . .
C2 Si1 O1 Si2 -173.3(5) no . . 3_776
C1 Si1 O2 Si2 108.6(5) no . . .
O2 Si1 C2 C3 46.5(4) no . . .
C2 Si1 O2 Si2 -129.6(5) no . . .
C1 Si1 C2 C3 166.0(3) no . . .
O1 Si2 O2 Si1 -10.8(6) no 3_776 . .
O2 Si2 O1 Si1 69.9(6) no . 3_776 3_776
C10 Si2 O1 Si1 -172.5(6) no . 3_776 3_776
O1 Si2 C11 C12 -59.6(4) no 3_776 . .
C11 Si2 O1 Si1 -51.2(6) no . 3_776 3_776
C10 Si2 O2 Si1 -127.5(5) no . . .
O2 Si2 C11 C12 179.6(3) no . . .
C11 Si2 O2 Si1 109.6(5) no . . .
C10 Si2 C11 C12 58.7(4) no . . .
C5 O4 C6 C7 63.1(5) no . . .
C5 O4 C6 C8 -179.7(3) no . . .
C5 O4 C6 C9 -63.0(5) no . . .
C6 O4 C5 O3 -1.7(7) no . . .
C6 O4 C5 N1 178.7(4) no . . .
C14 O6 C15 C16 -176.5(4) no . . .
C14 O6 C15 C17 -57.2(6) no . . .
C14 O6 C15 C18 65.2(6) no . . .
C15 O6 C14 O5 -11.3(8) no . . .
C15 O6 C14 N2 170.2(4) no . . .
C4 N1 C5 O3 -6.7(7) no . . .
C4 N1 C5 O4 173.0(4) no . . .
C5 N1 C4 C3 -78.5(5) no . . .
C13 N2 C14 O5 11.2(8) no . . .
C13 N2 C14 O6 -170.4(4) no . . .
C14 N2 C13 C12 89.3(5) no . . .
Si1 C2 C3 C4 -176.7(3) no . . .
C2 C3 C4 N1 168.9(4) no . . .
Si2 C11 C12 C13 178.2(3) no . . .
C11 C12 C13 N2 179.6(4) no . . .
